data_7239144
loop_
_publ_author_name
'Zhang, Zhenhua'
'Chang, Lina'
'Wang, Shaozhong'
'Wang, Huaqin'
'Yao, Zhu-Jun'

_publ_section_title
;
 Synthesis of 2-vinyl-2H-benzotriazoles via NIS-promoted
 regio/stereoselective addition of 1H-benzotriazole to alkynes
;
_journal_issue 40
_journal_name_full 'RSC Advances'
_journal_page_first 18446
_journal_paper_doi 10.1039/c3ra43075h
_journal_volume 3
_journal_year 2013
_chemical_formula_sum 'C44 H36 I2 N6 O4'
_chemical_formula_weight 966.59
_space_group_IT_number 2
_space_group_name_Hall '-P 1'
_space_group_name_H-M_alt 'P -1'
_symmetry_cell_setting triclinic
_symmetry_space_group_name_H-M 'P -1'
_atom_sites_solution_hydrogens geom
_atom_sites_solution_primary direct
_atom_sites_solution_secondary difmap
_audit_creation_method SHELXL-97
_cell_angle_alpha 89.19(3)
_cell_angle_beta 82.80(3)
_cell_angle_gamma 64.40(3)
_cell_formula_units_Z 2
_cell_length_a 10.665(2)
_cell_length_b 11.535(2)
_cell_length_c 18.711(4)
_cell_measurement_reflns_used 25
_cell_measurement_temperature 293(2)
_cell_measurement_theta_max 13
_cell_measurement_theta_min 10
_cell_volume 2057.4(9)
_computing_structure_refinement 'SHELXL-97 (Sheldrick, 1997)'
_computing_structure_solution 'SHELXS-97 (Sheldrick, 1990)'
_diffrn_ambient_temperature 293(2)
_diffrn_measured_fraction_theta_full 1.000
_diffrn_measured_fraction_theta_max 1.000
_diffrn_measurement_device_type 'Nonius cad4'
_diffrn_measurement_method \w/2\q
_diffrn_radiation_monochromator graphite
_diffrn_radiation_source 'fine-focus sealed tube'
_diffrn_radiation_type MoK\a
_diffrn_radiation_wavelength 0.71073
_diffrn_reflns_av_R_equivalents 0.0256
_diffrn_reflns_av_sigmaI/netI 0.0514
_diffrn_reflns_limit_h_max 12
_diffrn_reflns_limit_h_min 0
_diffrn_reflns_limit_k_max 13
_diffrn_reflns_limit_k_min -12
_diffrn_reflns_limit_l_max 22
_diffrn_reflns_limit_l_min -22
_diffrn_reflns_number 7996
_diffrn_reflns_theta_full 25.38
_diffrn_reflns_theta_max 25.38
_diffrn_reflns_theta_min 1.10
_diffrn_standards_decay_% 1
_diffrn_standards_interval_count 200
_diffrn_standards_interval_time 2h
_diffrn_standards_number 3
_exptl_absorpt_coefficient_mu 1.578
_exptl_absorpt_correction_T_max 0.8581
_exptl_absorpt_correction_T_min 0.7431
_exptl_absorpt_correction_type psi-scan
_exptl_crystal_density_diffrn 1.560
_exptl_crystal_density_method 'not measured'
_exptl_crystal_F_000 960
_exptl_crystal_size_max 0.20
_exptl_crystal_size_mid 0.10
_exptl_crystal_size_min 0.10
_refine_diff_density_max 1.183
_refine_diff_density_min -1.581
_refine_diff_density_rms 0.122
_refine_ls_extinction_method none
_refine_ls_goodness_of_fit_ref 1.073
_refine_ls_hydrogen_treatment constr
_refine_ls_matrix_type full
_refine_ls_number_parameters 505
_refine_ls_number_reflns 7556
_refine_ls_number_restraints 0
_refine_ls_restrained_S_all 1.073
_refine_ls_R_factor_all 0.0946
_refine_ls_R_factor_gt 0.0585
_refine_ls_shift/su_max 0.001
_refine_ls_shift/su_mean 0.000
_refine_ls_structure_factor_coef Fsqd
_refine_ls_weighting_details 'calc w=1/[\s^2^(Fo^2^)+(0.1000P)^2^+0.0000P] where P=(Fo^2^+2Fc^2^)/3'
_refine_ls_weighting_scheme calc
_refine_ls_wR_factor_gt 0.1529
_refine_ls_wR_factor_ref 0.1735
_reflns_number_gt 5119
_reflns_number_total 7556
_reflns_threshold_expression >2sigma(I)
_cod_data_source_file c3ra43075h.txt
_cod_data_source_block b
_cod_depositor_comments
;
The following automatic conversions were performed:

data item '_symmetry_cell_setting' value 'Triclinic' was changed to
'triclinic' in accordance with the
/home/saulius/struct/COD-crude-data/automatic-downloads/DataCite-retrospective/RSC/depositions/lib/dictionaries/cif_core.dic
dictionary named 'cif_core.dic' version 2.4.2 last updated on
2011-04-26.

Automatic conversion script
Id: cif_fix_values 6909 2019-04-08 15:41:33Z antanas 
;
_cod_original_cell_volume 2057.4(7)
_cod_original_sg_symbol_H-M P-1
_cod_database_code 7239144

loop_
_symmetry_equiv_pos_as_xyz
'x, y, z'
'-x, -y, -z'

loop_
_atom_site_label
_atom_site_type_symbol
_atom_site_fract_x
_atom_site_fract_y
_atom_site_fract_z
_atom_site_U_iso_or_equiv
_atom_site_adp_type
_atom_site_occupancy
_atom_site_symmetry_multiplicity
_atom_site_calc_flag
_atom_site_refinement_flags
I1 I 0.84166(5) -0.27445(5) 0.91300(3) 0.05893(19) Uani 1 1 d .
O1 O 1.3882(5) -0.6204(4) 1.0430(3) 0.0538(12) Uani 1 1 d .
N1 N 1.1324(6) -0.0660(6) 0.8024(3) 0.0510(15) Uani 1 1 d .
C1 C 1.1991(7) 0.0105(6) 0.8011(4) 0.0479(17) Uani 1 1 d .
N2 N 1.1946(6) -0.0595(5) 0.9138(3) 0.0535(15) Uani 1 1 d .
O2 O 1.1672(5) -0.4430(4) 1.1116(3) 0.0536(13) Uani 1 1 d .
C2 C 1.2280(8) 0.0811(7) 0.7456(5) 0.062(2) Uani 1 1 d .
H2B H 1.2012 0.0802 0.7003 0.075 Uiso 1 1 calc R
N3 N 1.1322(5) -0.1023(5) 0.8695(3) 0.0455(14) Uani 1 1 d .
C3 C 1.2971(10) 0.1515(8) 0.7608(6) 0.082(3) Uani 1 1 d .
H3A H 1.3185 0.1992 0.7249 0.099 Uiso 1 1 calc R
C4 C 1.3365(10) 0.1532(9) 0.8293(7) 0.086(3) Uani 1 1 d .
H4A H 1.3834 0.2027 0.8370 0.103 Uiso 1 1 calc R
C5 C 1.3105(9) 0.0875(8) 0.8848(6) 0.075(3) Uani 1 1 d .
H5A H 1.3386 0.0893 0.9297 0.090 Uiso 1 1 calc R
C6 C 1.2363(7) 0.0146(7) 0.8695(4) 0.0515(18) Uani 1 1 d .
C7 C 1.0665(7) -0.1825(6) 0.8971(4) 0.0416(15) Uani 1 1 d .
C8 C 0.9337(7) -0.1485(6) 0.8850(4) 0.0457(16) Uani 1 1 d .
C9 C 0.8437(7) -0.0308(6) 0.8505(4) 0.0444(16) Uani 1 1 d .
C10 C 0.7837(9) -0.0374(8) 0.7912(4) 0.063(2) Uani 1 1 d .
H10A H 0.7986 -0.1173 0.7726 0.076 Uiso 1 1 calc R
C11 C 0.7009(9) 0.0732(10) 0.7586(5) 0.080(3) Uani 1 1 d .
H11A H 0.6613 0.0669 0.7181 0.096 Uiso 1 1 calc R
C12 C 0.6773(9) 0.1906(9) 0.7855(5) 0.071(2) Uani 1 1 d .
H12A H 0.6236 0.2646 0.7628 0.085 Uiso 1 1 calc R
C13 C 0.7321(8) 0.1994(8) 0.8453(5) 0.064(2) Uani 1 1 d .
H13A H 0.7144 0.2800 0.8641 0.077 Uiso 1 1 calc R
C14 C 0.8146(8) 0.0900(7) 0.8791(4) 0.0550(19) Uani 1 1 d .
H14A H 0.8503 0.0976 0.9208 0.066 Uiso 1 1 calc R
C15 C 1.1577(7) -0.2972(6) 0.9350(4) 0.0431(16) Uani 1 1 d .
C16 C 1.2806(7) -0.3891(7) 0.8994(4) 0.0523(18) Uani 1 1 d .
H16A H 1.3101 -0.3783 0.8519 0.063 Uiso 1 1 calc R
C17 C 1.3616(7) -0.4996(7) 0.9347(4) 0.0510(18) Uani 1 1 d .
H17A H 1.4445 -0.5618 0.9102 0.061 Uiso 1 1 calc R
C18 C 1.3201(7) -0.5168(6) 1.0045(4) 0.0416(15) Uani 1 1 d .
C19 C 1.1976(7) -0.4208(6) 1.0413(4) 0.0418(15) Uani 1 1 d .
C20 C 1.1154(7) -0.3118(6) 1.0070(4) 0.0500(18) Uani 1 1 d .
H20A H 1.0331 -0.2491 1.0316 0.060 Uiso 1 1 calc R
C21 C 1.5105(8) -0.7251(7) 1.0073(5) 0.067(2) Uani 1 1 d .
H21A H 1.5483 -0.7916 1.0406 0.100 Uiso 1 1 calc R
H21B H 1.5795 -0.6953 0.9899 0.100 Uiso 1 1 calc R
H21C H 1.4858 -0.7588 0.9675 0.100 Uiso 1 1 calc R
C22 C 1.0341(9) -0.3585(8) 1.1490(4) 0.071(2) Uani 1 1 d .
H22A H 1.0257 -0.3847 1.1977 0.106 Uiso 1 1 calc R
H22B H 0.9610 -0.3616 1.1251 0.106 Uiso 1 1 calc R
H22C H 1.0257 -0.2722 1.1496 0.106 Uiso 1 1 calc R
I2 I 0.89588(5) 0.27765(5) 0.61877(3) 0.05832(19) Uani 1 1 d .
O3 O 0.8580(6) 0.0404(5) 0.3969(3) 0.0703(16) Uani 1 1 d .
O4 O 0.7673(6) -0.1196(4) 0.4479(3) 0.0673(15) Uani 1 1 d .
N4 N 0.3878(6) 0.4453(6) 0.6866(3) 0.0488(14) Uani 1 1 d .
N5 N 0.3619(6) 0.4595(5) 0.5685(3) 0.0443(13) Uani 1 1 d .
N6 N 0.4484(5) 0.4237(5) 0.6181(3) 0.0398(12) Uani 1 1 d .
C23 C 0.2488(7) 0.5019(6) 0.6801(4) 0.0460(16) Uani 1 1 d .
C24 C 0.1316(8) 0.5437(8) 0.7331(4) 0.059(2) Uani 1 1 d .
H24A H 0.1411 0.5391 0.7819 0.070 Uiso 1 1 calc R
C25 C 0.0038(8) 0.5912(8) 0.7102(5) 0.066(2) Uani 1 1 d .
H25A H -0.0759 0.6194 0.7442 0.080 Uiso 1 1 calc R
C26 C -0.0116(8) 0.5989(7) 0.6363(5) 0.060(2) Uani 1 1 d .
H26A H -0.1013 0.6310 0.6231 0.072 Uiso 1 1 calc R
C27 C 0.0998(8) 0.5612(7) 0.5839(4) 0.0557(19) Uani 1 1 d .
H27A H 0.0884 0.5685 0.5353 0.067 Uiso 1 1 calc R
C28 C 0.2346(7) 0.5101(6) 0.6067(4) 0.0428(16) Uani 1 1 d .
C29 C 0.5965(7) 0.3533(6) 0.6005(3) 0.0411(15) Uani 1 1 d .
C30 C 0.6784(7) 0.3976(6) 0.6272(4) 0.0415(15) Uani 1 1 d .
C31 C 0.6311(7) 0.5246(6) 0.6640(4) 0.0414(15) Uani 1 1 d .
C32 C 0.5538(8) 0.6369(7) 0.6294(4) 0.0541(18) Uani 1 1 d .
H32A H 0.5324 0.6311 0.5833 0.065 Uiso 1 1 calc R
C33 C 0.5091(9) 0.7565(8) 0.6636(5) 0.069(2) Uani 1 1 d .
H33A H 0.4593 0.8307 0.6400 0.083 Uiso 1 1 calc R
C34 C 0.5380(9) 0.7656(8) 0.7317(5) 0.070(2) Uani 1 1 d .
H34A H 0.5069 0.8460 0.7547 0.084 Uiso 1 1 calc R
C35 C 0.6139(8) 0.6546(8) 0.7670(5) 0.064(2) Uani 1 1 d .
H35A H 0.6334 0.6607 0.8135 0.077 Uiso 1 1 calc R
C36 C 0.6600(8) 0.5354(7) 0.7326(4) 0.0524(18) Uani 1 1 d .
H36A H 0.7112 0.4615 0.7561 0.063 Uiso 1 1 calc R
C37 C 0.6372(7) 0.2291(6) 0.5594(4) 0.0406(15) Uani 1 1 d .
C38 C 0.7291(7) 0.1968(6) 0.4952(4) 0.0464(17) Uani 1 1 d .
H38A H 0.7628 0.2546 0.4765 0.056 Uiso 1 1 calc R
C39 C 0.7709(7) 0.0796(6) 0.4591(4) 0.0461(16) Uani 1 1 d .
C40 C 0.7197(7) -0.0069(6) 0.4873(4) 0.0482(17) Uani 1 1 d .
C41 C 0.6278(8) 0.0262(7) 0.5490(4) 0.0517(18) Uani 1 1 d .
H41A H 0.5928 -0.0310 0.5671 0.062 Uiso 1 1 calc R
C42 C 0.5841(7) 0.1459(7) 0.5862(4) 0.0513(18) Uani 1 1 d .
H42A H 0.5205 0.1678 0.6282 0.062 Uiso 1 1 calc R
C43 C 0.9312(12) 0.1150(10) 0.3712(5) 0.095(4) Uani 1 1 d .
H43A H 0.9889 0.0768 0.3264 0.142 Uiso 1 1 calc R
H43B H 0.9891 0.1170 0.4061 0.142 Uiso 1 1 calc R
H43C H 0.8646 0.2012 0.3638 0.142 Uiso 1 1 calc R
C44 C 0.7455(9) -0.2224(7) 0.4806(6) 0.075(3) Uani 1 1 d .
H44A H 0.7835 -0.2955 0.4472 0.112 Uiso 1 1 calc R
H44B H 0.6468 -0.1961 0.4935 0.112 Uiso 1 1 calc R
H44C H 0.7915 -0.2449 0.5231 0.112 Uiso 1 1 calc R

loop_
_atom_site_aniso_label
_atom_site_aniso_U_11
_atom_site_aniso_U_22
_atom_site_aniso_U_33
_atom_site_aniso_U_23
_atom_site_aniso_U_13
_atom_site_aniso_U_12
I1 0.0652(4) 0.0654(4) 0.0665(4) 0.0110(3) -0.0136(3) -0.0461(3)
O1 0.049(3) 0.043(3) 0.066(3) 0.014(2) -0.012(2) -0.016(2)
N1 0.053(4) 0.051(4) 0.052(4) 0.011(3) -0.005(3) -0.027(3)
C1 0.038(4) 0.042(4) 0.061(5) -0.001(3) 0.006(3) -0.018(3)
N2 0.051(4) 0.048(4) 0.070(4) 0.002(3) -0.018(3) -0.026(3)
O2 0.054(3) 0.040(3) 0.060(3) 0.012(2) -0.003(2) -0.015(2)
C2 0.063(5) 0.050(5) 0.065(5) 0.000(4) 0.013(4) -0.021(4)
N3 0.038(3) 0.038(3) 0.065(4) 0.008(3) -0.011(3) -0.019(3)
C3 0.082(7) 0.062(6) 0.099(8) 0.001(5) 0.034(6) -0.040(5)
C4 0.076(6) 0.082(7) 0.116(9) -0.009(6) 0.015(6) -0.057(6)
C5 0.062(5) 0.078(6) 0.104(7) -0.010(5) -0.002(5) -0.051(5)
C6 0.042(4) 0.050(4) 0.066(5) -0.003(4) 0.002(4) -0.025(3)
C7 0.042(4) 0.038(4) 0.049(4) 0.007(3) -0.008(3) -0.022(3)
C8 0.052(4) 0.046(4) 0.047(4) 0.003(3) -0.003(3) -0.030(3)
C9 0.035(3) 0.050(4) 0.051(4) 0.009(3) -0.004(3) -0.021(3)
C10 0.064(5) 0.059(5) 0.064(5) 0.004(4) -0.023(4) -0.020(4)
C11 0.064(6) 0.098(8) 0.072(6) 0.012(6) -0.027(5) -0.026(5)
C12 0.058(5) 0.076(6) 0.072(6) 0.032(5) -0.011(4) -0.023(5)
C13 0.058(5) 0.050(5) 0.080(6) 0.011(4) -0.007(4) -0.020(4)
C14 0.053(4) 0.047(4) 0.067(5) 0.007(4) -0.017(4) -0.022(4)
C15 0.044(4) 0.038(4) 0.053(4) 0.004(3) -0.011(3) -0.022(3)
C16 0.045(4) 0.055(4) 0.059(5) 0.008(4) 0.000(3) -0.025(4)
C17 0.038(4) 0.047(4) 0.067(5) 0.001(4) -0.007(3) -0.017(3)
C18 0.038(4) 0.038(4) 0.052(4) 0.007(3) -0.007(3) -0.020(3)
C19 0.041(4) 0.033(3) 0.057(4) 0.008(3) -0.008(3) -0.022(3)
C20 0.046(4) 0.036(4) 0.067(5) -0.001(3) -0.007(4) -0.017(3)
C21 0.047(4) 0.037(4) 0.100(7) 0.011(4) -0.009(4) -0.004(3)
C22 0.067(5) 0.064(5) 0.062(5) 0.002(4) 0.021(4) -0.018(4)
I2 0.0366(3) 0.0578(3) 0.0759(4) -0.0050(3) -0.0102(2) -0.0151(2)
O3 0.086(4) 0.053(3) 0.072(4) -0.025(3) 0.027(3) -0.039(3)
O4 0.072(4) 0.033(3) 0.100(4) -0.009(3) -0.008(3) -0.026(3)
N4 0.045(3) 0.059(4) 0.047(4) -0.001(3) -0.006(3) -0.027(3)
N5 0.042(3) 0.043(3) 0.050(3) -0.004(3) -0.012(3) -0.019(3)
N6 0.039(3) 0.043(3) 0.039(3) -0.005(2) -0.005(3) -0.019(3)
C23 0.043(4) 0.045(4) 0.053(4) -0.006(3) -0.006(3) -0.022(3)
C24 0.050(5) 0.071(5) 0.056(5) 0.000(4) 0.001(4) -0.029(4)
C25 0.040(4) 0.059(5) 0.088(7) -0.003(4) 0.016(4) -0.017(4)
C26 0.039(4) 0.051(5) 0.087(6) 0.002(4) -0.010(4) -0.017(3)
C27 0.058(5) 0.058(5) 0.058(5) 0.002(4) -0.019(4) -0.028(4)
C28 0.039(4) 0.034(3) 0.055(4) -0.001(3) -0.008(3) -0.015(3)
C29 0.037(4) 0.040(4) 0.043(4) -0.004(3) -0.006(3) -0.013(3)
C30 0.037(4) 0.040(4) 0.045(4) -0.002(3) -0.006(3) -0.014(3)
C31 0.038(4) 0.041(4) 0.045(4) -0.004(3) -0.002(3) -0.018(3)
C32 0.058(5) 0.048(4) 0.055(5) -0.001(3) -0.016(4) -0.020(4)
C33 0.062(5) 0.044(4) 0.089(7) -0.006(4) -0.017(5) -0.010(4)
C34 0.059(5) 0.056(5) 0.091(7) -0.030(5) -0.001(5) -0.024(4)
C35 0.055(5) 0.078(6) 0.063(5) -0.019(4) -0.011(4) -0.030(4)
C36 0.054(4) 0.051(4) 0.055(5) -0.002(4) -0.015(4) -0.022(4)
C37 0.043(4) 0.032(3) 0.047(4) -0.003(3) -0.013(3) -0.015(3)
C38 0.049(4) 0.037(4) 0.056(4) 0.000(3) -0.002(3) -0.022(3)
C39 0.042(4) 0.041(4) 0.052(4) -0.004(3) 0.000(3) -0.017(3)
C40 0.048(4) 0.037(4) 0.065(5) -0.003(3) -0.011(4) -0.023(3)
C41 0.057(5) 0.050(4) 0.064(5) 0.005(4) -0.013(4) -0.036(4)
C42 0.049(4) 0.058(5) 0.055(4) -0.004(4) -0.004(3) -0.032(4)
C43 0.123(9) 0.093(7) 0.081(7) -0.032(5) 0.046(6) -0.073(7)
C44 0.066(5) 0.036(4) 0.125(8) 0.000(5) -0.026(5) -0.022(4)

loop_
_atom_type_symbol
_atom_type_description
_atom_type_scat_dispersion_real
_atom_type_scat_dispersion_imag
_atom_type_scat_source
C C 0.0033 0.0016 'International Tables Vol C Tables 4.2.6.8 and 6.1.1.4'
H H 0.0000 0.0000 'International Tables Vol C Tables 4.2.6.8 and 6.1.1.4'
N N 0.0061 0.0033 'International Tables Vol C Tables 4.2.6.8 and 6.1.1.4'
O O 0.0106 0.0060 'International Tables Vol C Tables 4.2.6.8 and 6.1.1.4'
I I -0.4742 1.8119 'International Tables Vol C Tables 4.2.6.8 and 6.1.1.4'

loop_
_geom_angle_atom_site_label_1
_geom_angle_atom_site_label_2
_geom_angle_atom_site_label_3
_geom_angle
C18 O1 C21 118.2(6)
N3 N1 C1 103.1(6)
N1 C1 C6 108.1(6)
N1 C1 C2 130.5(8)
C6 C1 C2 121.3(7)
N3 N2 C6 101.3(6)
C19 O2 C22 117.8(5)
C3 C2 C1 117.1(9)
C3 C2 H2B 121.4
C1 C2 H2B 121.4
N1 N3 N2 117.5(6)
N1 N3 C7 123.1(6)
N2 N3 C7 119.4(6)
C2 C3 C4 121.2(8)
C2 C3 H3A 119.4
C4 C3 H3A 119.4
C5 C4 C3 124.0(9)
C5 C4 H4A 118.0
C3 C4 H4A 118.0
C4 C5 C6 115.0(9)
C4 C5 H5A 122.5
C6 C5 H5A 122.5
N2 C6 C1 110.0(6)
N2 C6 C5 128.8(8)
C1 C6 C5 121.3(7)
C8 C7 N3 117.6(6)
C8 C7 C15 127.6(6)
N3 C7 C15 114.8(5)
C7 C8 C9 126.3(6)
C7 C8 I1 118.9(5)
C9 C8 I1 114.8(5)
C10 C9 C14 118.2(7)
C10 C9 C8 121.2(7)
C14 C9 C8 120.6(6)
C9 C10 C11 121.0(8)
C9 C10 H10A 119.5
C11 C10 H10A 119.5
C12 C11 C10 120.2(9)
C12 C11 H11A 119.9
C10 C11 H11A 119.9
C13 C12 C11 119.7(8)
C13 C12 H12A 120.1
C11 C12 H12A 120.1
C12 C13 C14 121.0(8)
C12 C13 H13A 119.5
C14 C13 H13A 119.5
C13 C14 C9 119.7(8)
C13 C14 H14A 120.1
C9 C14 H14A 120.1
C16 C15 C20 120.0(6)
C16 C15 C7 120.7(6)
C20 C15 C7 119.3(6)
C15 C16 C17 120.0(7)
C15 C16 H16A 120.0
C17 C16 H16A 120.0
C18 C17 C16 120.8(7)
C18 C17 H17A 119.6
C16 C17 H17A 119.6
O1 C18 C17 125.6(6)
O1 C18 C19 115.4(6)
C17 C18 C19 119.0(6)
O2 C19 C20 123.9(6)
O2 C19 C18 115.2(5)
C20 C19 C18 120.9(6)
C19 C20 C15 119.3(6)
C19 C20 H20A 120.3
C15 C20 H20A 120.3
O1 C21 H21A 109.5
O1 C21 H21B 109.5
H21A C21 H21B 109.5
O1 C21 H21C 109.5
H21A C21 H21C 109.5
H21B C21 H21C 109.5
O2 C22 H22A 109.5
O2 C22 H22B 109.5
H22A C22 H22B 109.5
O2 C22 H22C 109.5
H22A C22 H22C 109.5
H22B C22 H22C 109.5
C39 O3 C43 118.1(6)
C40 O4 C44 117.9(7)
N6 N4 C23 103.0(5)
N6 N5 C28 103.9(5)
N5 N6 N4 115.9(5)
N5 N6 C29 122.5(5)
N4 N6 C29 121.2(5)
N4 C23 C28 108.2(6)
N4 C23 C24 130.3(7)
C28 C23 C24 121.4(6)
C25 C24 C23 117.2(7)
C25 C24 H24A 121.4
C23 C24 H24A 121.4
C24 C25 C26 121.8(7)
C24 C25 H25A 119.1
C26 C25 H25A 119.1
C27 C26 C25 122.3(7)
C27 C26 H26A 118.9
C25 C26 H26A 118.9
C26 C27 C28 116.8(7)
C26 C27 H27A 121.6
C28 C27 H27A 121.6
N5 C28 C23 108.9(6)
N5 C28 C27 130.5(7)
C23 C28 C27 120.5(6)
C30 C29 N6 118.1(6)
C30 C29 C37 129.0(6)
N6 C29 C37 112.6(5)
C29 C30 C31 125.9(6)
C29 C30 I2 118.6(5)
C31 C30 I2 115.5(4)
C36 C31 C32 118.8(6)
C36 C31 C30 121.1(6)
C32 C31 C30 120.1(6)
C33 C32 C31 120.4(7)
C33 C32 H32A 119.8
C31 C32 H32A 119.8
C34 C33 C32 120.1(8)
C34 C33 H33A 119.9
C32 C33 H33A 119.9
C33 C34 C35 120.2(7)
C33 C34 H34A 119.9
C35 C34 H34A 119.9
C36 C35 C34 119.7(8)
C36 C35 H35A 120.2
C34 C35 H35A 120.2
C31 C36 C35 120.9(7)
C31 C36 H36A 119.6
C35 C36 H36A 119.6
C42 C37 C38 120.0(6)
C42 C37 C29 119.1(6)
C38 C37 C29 120.9(6)
C39 C38 C37 120.7(6)
C39 C38 H38A 119.6
C37 C38 H38A 119.6
O3 C39 C38 125.0(6)
O3 C39 C40 115.5(6)
C38 C39 C40 119.4(6)
C41 C40 O4 125.5(6)
C41 C40 C39 119.6(6)
O4 C40 C39 114.9(6)
C40 C41 C42 121.4(7)
C40 C41 H41A 119.3
C42 C41 H41A 119.3
C37 C42 C41 118.8(7)
C37 C42 H42A 120.6
C41 C42 H42A 120.6
O3 C43 H43A 109.5
O3 C43 H43B 109.5
H43A C43 H43B 109.5
O3 C43 H43C 109.5
H43A C43 H43C 109.5
H43B C43 H43C 109.5
O4 C44 H44A 109.5
O4 C44 H44B 109.5
H44A C44 H44B 109.5
O4 C44 H44C 109.5
H44A C44 H44C 109.5
H44B C44 H44C 109.5

loop_
_geom_bond_atom_site_label_1
_geom_bond_atom_site_label_2
_geom_bond_distance
I1 C8 2.104(6)
O1 C18 1.353(8)
O1 C21 1.432(8)
N1 N3 1.318(8)
N1 C1 1.351(9)
C1 C6 1.393(10)
C1 C2 1.396(10)
N2 N3 1.344(8)
N2 C6 1.352(9)
O2 C19 1.362(8)
O2 C22 1.425(8)
C2 C3 1.363(13)
C2 H2B 0.9300
N3 C7 1.439(8)
C3 C4 1.403(14)
C3 H3A 0.9300
C4 C5 1.349(13)
C4 H4A 0.9300
C5 C6 1.433(10)
C5 H5A 0.9300
C7 C8 1.345(9)
C7 C15 1.495(9)
C8 C9 1.479(9)
C9 C10 1.368(10)
C9 C14 1.389(10)
C10 C11 1.385(12)
C10 H10A 0.9300
C11 C12 1.359(13)
C11 H11A 0.9300
C12 C13 1.350(12)
C12 H12A 0.9300
C13 C14 1.387(10)
C13 H13A 0.9300
C14 H14A 0.9300
C15 C16 1.373(9)
C15 C20 1.397(10)
C16 C17 1.406(10)
C16 H16A 0.9300
C17 C18 1.366(10)
C17 H17A 0.9300
C18 C19 1.398(9)
C19 C20 1.389(9)
C20 H20A 0.9300
C21 H21A 0.9600
C21 H21B 0.9600
C21 H21C 0.9600
C22 H22A 0.9600
C22 H22B 0.9600
C22 H22C 0.9600
I2 C30 2.112(6)
O3 C39 1.342(8)
O3 C43 1.434(10)
O4 C40 1.361(8)
O4 C44 1.420(9)
N4 N6 1.335(7)
N4 C23 1.358(8)
N5 N6 1.327(7)
N5 C28 1.334(8)
N6 C29 1.425(8)
C23 C28 1.399(9)
C23 C24 1.399(10)
C24 C25 1.355(11)
C24 H24A 0.9300
C25 C26 1.410(12)
C25 H25A 0.9300
C26 C27 1.355(10)
C26 H26A 0.9300
C27 C28 1.418(9)
C27 H27A 0.9300
C29 C30 1.334(9)
C29 C37 1.496(9)
C30 C31 1.475(9)
C31 C36 1.377(9)
C31 C32 1.401(9)
C32 C33 1.385(10)
C32 H32A 0.9300
C33 C34 1.365(12)
C33 H33A 0.9300
C34 C35 1.395(12)
C34 H34A 0.9300
C35 C36 1.381(10)
C35 H35A 0.9300
C36 H36A 0.9300
C37 C42 1.369(9)
C37 C38 1.395(9)
C38 C39 1.383(9)
C38 H38A 0.9300
C39 C40 1.399(9)
C40 C41 1.357(10)
C41 C42 1.414(10)
C41 H41A 0.9300
C42 H42A 0.9300
C43 H43A 0.9600
C43 H43B 0.9600
C43 H43C 0.9600
C44 H44A 0.9600
C44 H44B 0.9600
C44 H44C 0.9600

loop_
_geom_torsion_atom_site_label_1
_geom_torsion_atom_site_label_2
_geom_torsion_atom_site_label_3
_geom_torsion_atom_site_label_4
_geom_torsion
N3 N1 C1 C6 0.3(7)
N3 N1 C1 C2 -177.7(7)
N1 C1 C2 C3 179.4(7)
C6 C1 C2 C3 1.6(11)
C1 N1 N3 N2 -1.1(8)
C1 N1 N3 C7 177.6(6)
C6 N2 N3 N1 1.4(8)
C6 N2 N3 C7 -177.4(6)
C1 C2 C3 C4 -0.4(13)
C2 C3 C4 C5 0.0(15)
C3 C4 C5 C6 -0.8(14)
N3 N2 C6 C1 -1.0(7)
N3 N2 C6 C5 -179.7(8)
N1 C1 C6 N2 0.5(8)
C2 C1 C6 N2 178.7(7)
N1 C1 C6 C5 179.3(7)
C2 C1 C6 C5 -2.4(11)
C4 C5 C6 N2 -179.5(8)
C4 C5 C6 C1 1.9(12)
N1 N3 C7 C8 -49.8(9)
N2 N3 C7 C8 128.9(7)
N1 N3 C7 C15 129.0(6)
N2 N3 C7 C15 -52.3(8)
N3 C7 C8 C9 -4.8(11)
C15 C7 C8 C9 176.6(7)
N3 C7 C8 I1 172.6(5)
C15 C7 C8 I1 -5.9(10)
C7 C8 C9 C10 124.2(8)
I1 C8 C9 C10 -53.4(8)
C7 C8 C9 C14 -57.8(10)
I1 C8 C9 C14 124.6(6)
C14 C9 C10 C11 2.8(12)
C8 C9 C10 C11 -179.2(8)
C9 C10 C11 C12 -0.4(14)
C10 C11 C12 C13 -1.6(14)
C11 C12 C13 C14 1.2(13)
C12 C13 C14 C9 1.2(12)
C10 C9 C14 C13 -3.1(11)
C8 C9 C14 C13 178.8(7)
C8 C7 C15 C16 118.1(8)
N3 C7 C15 C16 -60.4(9)
C8 C7 C15 C20 -60.4(10)
N3 C7 C15 C20 121.0(7)
C20 C15 C16 C17 1.8(11)
C7 C15 C16 C17 -176.8(6)
C15 C16 C17 C18 -0.3(11)
C21 O1 C18 C17 -3.7(10)
C21 O1 C18 C19 176.8(6)
C16 C17 C18 O1 178.5(7)
C16 C17 C18 C19 -2.0(10)
C22 O2 C19 C20 9.0(10)
C22 O2 C19 C18 -171.1(6)
O1 C18 C19 O2 2.4(9)
C17 C18 C19 O2 -177.1(6)
O1 C18 C19 C20 -177.7(6)
C17 C18 C19 C20 2.8(10)
O2 C19 C20 C15 178.7(6)
C18 C19 C20 C15 -1.2(10)
C16 C15 C20 C19 -1.1(10)
C7 C15 C20 C19 177.5(6)
C28 N5 N6 N4 0.8(7)
C28 N5 N6 C29 173.9(6)
C23 N4 N6 N5 -0.8(7)
C23 N4 N6 C29 -173.9(6)
N6 N4 C23 C28 0.4(7)
N6 N4 C23 C24 177.9(7)
N4 C23 C24 C25 -176.5(7)
C28 C23 C24 C25 0.7(11)
C23 C24 C25 C26 -0.2(12)
C24 C25 C26 C27 -0.9(13)
C25 C26 C27 C28 1.5(11)
N6 N5 C28 C23 -0.4(7)
N6 N5 C28 C27 -177.8(7)
N4 C23 C28 N5 0.0(8)
C24 C23 C28 N5 -177.7(7)
N4 C23 C28 C27 177.7(6)
C24 C23 C28 C27 -0.1(10)
C26 C27 C28 N5 176.1(7)
C26 C27 C28 C23 -1.0(10)
N5 N6 C29 C30 128.7(7)
N4 N6 C29 C30 -58.6(9)
N5 N6 C29 C37 -57.5(8)
N4 N6 C29 C37 115.2(6)
N6 C29 C30 C31 -10.8(10)
C37 C29 C30 C31 176.6(7)
N6 C29 C30 I2 168.4(4)
C37 C29 C30 I2 -4.3(10)
C29 C30 C31 C36 123.6(8)
I2 C30 C31 C36 -55.6(8)
C29 C30 C31 C32 -55.5(10)
I2 C30 C31 C32 125.3(6)
C36 C31 C32 C33 0.8(11)
C30 C31 C32 C33 -180.0(7)
C31 C32 C33 C34 -1.2(13)
C32 C33 C34 C35 0.7(13)
C33 C34 C35 C36 0.1(13)
C32 C31 C36 C35 0.0(11)
C30 C31 C36 C35 -179.2(7)
C34 C35 C36 C31 -0.5(12)
C30 C29 C37 C42 121.4(8)
N6 C29 C37 C42 -51.6(8)
C30 C29 C37 C38 -57.8(10)
N6 C29 C37 C38 129.2(7)
C42 C37 C38 C39 -1.8(10)
C29 C37 C38 C39 177.3(6)
C43 O3 C39 C38 10.3(12)
C43 O3 C39 C40 -170.3(8)
C37 C38 C39 O3 179.6(7)
C37 C38 C39 C40 0.2(11)
C44 O4 C40 C41 -14.8(11)
C44 O4 C40 C39 166.4(7)
O3 C39 C40 C41 -178.2(7)
C38 C39 C40 C41 1.3(11)
O3 C39 C40 O4 0.7(10)
C38 C39 C40 O4 -179.8(6)
O4 C40 C41 C42 -179.9(7)
C39 C40 C41 C42 -1.1(11)
C38 C37 C42 C41 2.0(10)
C29 C37 C42 C41 -177.2(6)
C40 C41 C42 C37 -0.5(11)
